data_7702286
loop_
_publ_author_name
'Mu, Ge'
'Wen, Zhili'
'Wu, Judy I-Chia'
'Teets, Thomas S.'

_publ_section_title
;
 Azo-triazolide bis-cyclometalated Ir(iii) complexes via cyclization of
 3-cyanodiarylformazanate ligands.
;
_journal_issue 12
_journal_name_full 'Dalton transactions (Cambridge, England : 2003)'
_journal_page_first 3775
_journal_page_last 3785
_journal_paper_doi 10.1039/c9dt03914g
_journal_volume 49
_journal_year 2020
_chemical_formula_sum 'C40 H30 F4 Ir N7'
_chemical_formula_weight 876.91
_space_group_crystal_system triclinic
_space_group_IT_number 2
_space_group_name_Hall '-P 1'
_space_group_name_H-M_alt 'P -1'
_atom_sites_solution_hydrogens geom
_audit_creation_method SHELXL-2014/7
_audit_update_record
;
2019-08-13 deposited with the CCDC.	2019-11-27 downloaded from the CCDC.
;
_cell_angle_alpha 83.506(4)
_cell_angle_beta 86.618(4)
_cell_angle_gamma 67.247(3)
_cell_formula_units_Z 2
_cell_length_a 9.724(4)
_cell_length_b 12.386(5)
_cell_length_c 15.409(6)
_cell_measurement_reflns_used 9882
_cell_measurement_temperature 123(2)
_cell_measurement_theta_max 27.40
_cell_measurement_theta_min 2.29
_cell_volume 1700.2(12)
_computing_cell_refinement 'Bruker SAINT'
_computing_data_collection 'Bruker APEX2'
_computing_data_reduction 'Bruker SAINT'
_computing_molecular_graphics 'Bruker SHELXTL'
_computing_publication_material 'Bruker SHELXTL'
_computing_structure_refinement 'SHELXL-2014/7 (Sheldrick, 2014)'
_computing_structure_solution 'SHELXS-97 (Sheldrick 2008)'
_diffrn_ambient_temperature 123(2)
_diffrn_measured_fraction_theta_full 0.999
_diffrn_measured_fraction_theta_max 0.991
_diffrn_measurement_device_type 'Bruker APEX-II CCD'
_diffrn_measurement_method '\f and \w scans'
_diffrn_radiation_type MoK\a
_diffrn_radiation_wavelength 0.71073
_diffrn_reflns_av_R_equivalents 0.0496
_diffrn_reflns_av_unetI/netI 0.0528
_diffrn_reflns_Laue_measured_fraction_full 0.999
_diffrn_reflns_Laue_measured_fraction_max 0.991
_diffrn_reflns_limit_h_max 12
_diffrn_reflns_limit_h_min -12
_diffrn_reflns_limit_k_max 16
_diffrn_reflns_limit_k_min -16
_diffrn_reflns_limit_l_max 19
_diffrn_reflns_limit_l_min -19
_diffrn_reflns_number 22822
_diffrn_reflns_point_group_measured_fraction_full 0.999
_diffrn_reflns_point_group_measured_fraction_max 0.991
_diffrn_reflns_theta_full 25.242
_diffrn_reflns_theta_max 27.426
_diffrn_reflns_theta_min 1.330
_exptl_absorpt_coefficient_mu 3.990
_exptl_absorpt_correction_T_max 0.7456
_exptl_absorpt_correction_T_min 0.4155
_exptl_absorpt_correction_type multi-scan
_exptl_absorpt_process_details sadabs
_exptl_crystal_colour red
_exptl_crystal_density_diffrn 1.713
_exptl_crystal_description plate
_exptl_crystal_F_000 864
_exptl_crystal_size_max 0.230
_exptl_crystal_size_mid 0.160
_exptl_crystal_size_min 0.070
_refine_diff_density_max 3.269
_refine_diff_density_min -2.967
_refine_diff_density_rms 0.172
_refine_ls_extinction_method none
_refine_ls_goodness_of_fit_ref 1.054
_refine_ls_hydrogen_treatment constr
_refine_ls_matrix_type full
_refine_ls_number_parameters 473
_refine_ls_number_reflns 7662
_refine_ls_number_restraints 0
_refine_ls_restrained_S_all 1.054
_refine_ls_R_factor_all 0.0468
_refine_ls_R_factor_gt 0.0385
_refine_ls_shift/su_max 0.002
_refine_ls_shift/su_mean 0.000
_refine_ls_structure_factor_coef Fsqd
_refine_ls_weighting_details 'w=1/[\s^2^(Fo^2^)+11.0790P] where P=(Fo^2^+2Fc^2^)/3'
_refine_ls_weighting_scheme calc
_refine_ls_wR_factor_gt 0.0825
_refine_ls_wR_factor_ref 0.0886
_reflns_Friedel_coverage 0.000
_reflns_number_gt 6820
_reflns_number_total 7662
_reflns_threshold_expression 'I > 2\s(I)'
_cod_data_source_file c9dt03914g2.cif
_cod_data_source_block 2a
_cod_depositor_comments 'Adding full bibliography for 7702284--7702286.cif.'
_cod_original_cell_volume 1700.2(11)
_cod_database_code 7702286
_shelx_shelxl_version_number 2014/7
_shelx_space_group_comment
; 
The symmetry employed for this shelxl refinement is uniquely defined 
by the following loop, which should always be used as a source of 
symmetry information in preference to the above space-group names. 
They are only intended as comments. 
;
_shelx_estimated_absorpt_t_min 0.461
_shelx_estimated_absorpt_t_max 0.768

loop_
_space_group_symop_operation_xyz
'x, y, z'
'-x, -y, -z'

loop_
_atom_site_label
_atom_site_type_symbol
_atom_site_fract_x
_atom_site_fract_y
_atom_site_fract_z
_atom_site_U_iso_or_equiv
_atom_site_adp_type
_atom_site_occupancy
_atom_site_site_symmetry_order
_atom_site_calc_flag
_atom_site_refinement_flags_posn
_atom_site_refinement_flags_adp
Ir1 Ir 0.68844(2) 0.57724(2) 0.73347(2) 0.01783(6) Uani 1 1 d . .
F1 F 0.8252(4) 0.8774(3) 0.9174(2) 0.0394(8) Uani 1 1 d . .
F2 F 0.3680(4) 1.0239(3) 0.7754(2) 0.0386(8) Uani 1 1 d . .
F3 F 0.8554(4) 0.7453(3) 0.4229(2) 0.0369(8) Uani 1 1 d . .
F4 F 1.2350(3) 0.4955(3) 0.6096(2) 0.0334(7) Uani 1 1 d . .
N1 N 0.5019(4) 0.6942(3) 0.6693(3) 0.0174(8) Uani 1 1 d . .
N2 N 0.8912(4) 0.4655(3) 0.7869(3) 0.0176(8) Uani 1 1 d . .
N3 N 0.5808(5) 0.2823(4) 0.7656(3) 0.0229(9) Uani 1 1 d . .
N4 N 0.7324(5) 0.3300(4) 0.6607(3) 0.0215(9) Uani 1 1 d . .
N5 N 0.6747(5) 0.2493(4) 0.6976(3) 0.0213(9) Uani 1 1 d . .
N6 N 0.5324(4) 0.5502(3) 0.8340(3) 0.0175(8) Uani 1 1 d . .
N7 N 0.4957(5) 0.4610(4) 0.8344(3) 0.0214(9) Uani 1 1 d . .
C1 C 0.5775(5) 0.3896(4) 0.7715(3) 0.0203(10) Uani 1 1 d . .
C2 C 0.6698(5) 0.4236(4) 0.7074(3) 0.0191(10) Uani 1 1 d . .
C12 C 0.4385(6) 0.6636(5) 0.6056(3) 0.0259(11) Uani 1 1 d . .
H12 H 0.4764 0.5839 0.5930 0.031 Uiso 1 1 calc R U
C13 C 0.3200(6) 0.7448(5) 0.5584(4) 0.0315(13) Uani 1 1 d . .
H13 H 0.2768 0.7216 0.5138 0.038 Uiso 1 1 calc R U
C14 C 0.2657(6) 0.8605(6) 0.5772(4) 0.0341(13) Uani 1 1 d . .
H14 H 0.1847 0.9180 0.5452 0.041 Uiso 1 1 calc R U
C15 C 0.3292(6) 0.8929(5) 0.6429(4) 0.0296(12) Uani 1 1 d . .
H15 H 0.2911 0.9722 0.6566 0.036 Uiso 1 1 calc R U
C16 C 0.4501(5) 0.8078(4) 0.6889(3) 0.0209(10) Uani 1 1 d . .
C21 C 0.6731(5) 0.7326(4) 0.7784(3) 0.0177(9) Uani 1 1 d . .
C22 C 0.7701(5) 0.7523(4) 0.8324(3) 0.0212(10) Uani 1 1 d . .
H22 H 0.8638 0.6915 0.8469 0.025 Uiso 1 1 calc R U
C23 C 0.7297(6) 0.8593(5) 0.8643(3) 0.0269(11) Uani 1 1 d . .
C24 C 0.5955(6) 0.9523(5) 0.8469(4) 0.0305(12) Uani 1 1 d . .
H24 H 0.5694 1.0249 0.8712 0.037 Uiso 1 1 calc R U
C25 C 0.5022(6) 0.9331(4) 0.7925(4) 0.0260(11) Uani 1 1 d . .
C26 C 0.5384(5) 0.8278(4) 0.7551(3) 0.0206(10) Uani 1 1 d . .
C32 C 0.9045(6) 0.3903(4) 0.8591(3) 0.0239(11) Uani 1 1 d . .
H32 H 0.8168 0.3926 0.8909 0.029 Uiso 1 1 calc R U
C33 C 1.0410(7) 0.3100(5) 0.8884(4) 0.0311(12) Uani 1 1 d . .
H33 H 1.0480 0.2595 0.9406 0.037 Uiso 1 1 calc R U
C34 C 1.1679(6) 0.3047(5) 0.8400(4) 0.0320(13) Uani 1 1 d . .
H34 H 1.2630 0.2494 0.8585 0.038 Uiso 1 1 calc R U
C35 C 1.1559(6) 0.3794(5) 0.7653(4) 0.0286(12) Uani 1 1 d . .
H35 H 1.2430 0.3767 0.7327 0.034 Uiso 1 1 calc R U
C36 C 1.0149(5) 0.4600(4) 0.7370(3) 0.0213(10) Uani 1 1 d . .
C41 C 0.8283(5) 0.5981(4) 0.6376(3) 0.0163(9) Uani 1 1 d . .
C42 C 0.7873(6) 0.6692(4) 0.5582(3) 0.0207(10) Uani 1 1 d . .
H42 H 0.6850 0.7114 0.5448 0.025 Uiso 1 1 calc R U
C43 C 0.8969(6) 0.6770(5) 0.5003(3) 0.0247(11) Uani 1 1 d . .
C44 C 1.0481(6) 0.6209(5) 0.5156(3) 0.0252(11) Uani 1 1 d . .
H44 H 1.1212 0.6289 0.4746 0.030 Uiso 1 1 calc R U
C45 C 1.0856(6) 0.5530(5) 0.5937(4) 0.0242(11) Uani 1 1 d . .
C46 C 0.9815(5) 0.5384(4) 0.6558(3) 0.0200(10) Uani 1 1 d . .
C51 C 0.4380(6) 0.6379(4) 0.8895(3) 0.0212(10) Uani 1 1 d . .
C52 C 0.5039(6) 0.6653(5) 0.9573(3) 0.0261(11) Uani 1 1 d . .
C53 C 0.4139(7) 0.7582(5) 1.0047(4) 0.0371(14) Uani 1 1 d . .
H53 H 0.4556 0.7786 1.0515 0.044 Uiso 1 1 calc R U
C54 C 0.2651(8) 0.8210(5) 0.9846(4) 0.0429(16) Uani 1 1 d . .
H54 H 0.2067 0.8860 1.0157 0.052 Uiso 1 1 calc R U
C55 C 0.2023(7) 0.7887(5) 0.9194(4) 0.0379(14) Uani 1 1 d . .
H55 H 0.0995 0.8308 0.9073 0.045 Uiso 1 1 calc R U
C56 C 0.2855(6) 0.6960(5) 0.8703(4) 0.0276(11) Uani 1 1 d . .
C57 C 0.6618(6) 0.5932(5) 0.9835(3) 0.0287(12) Uani 1 1 d . .
H57A H 0.6902 0.6306 1.0282 0.043 Uiso 1 1 calc R U
H57B H 0.7281 0.5878 0.9324 0.043 Uiso 1 1 calc R U
H57C H 0.6701 0.5140 1.0070 0.043 Uiso 1 1 calc R U
C58 C 0.2098(6) 0.6602(5) 0.8029(4) 0.0310(12) Uani 1 1 d . .
H58A H 0.2044 0.5840 0.8233 0.047 Uiso 1 1 calc R U
H58B H 0.2669 0.6536 0.7478 0.047 Uiso 1 1 calc R U
H58C H 0.1087 0.7195 0.7936 0.047 Uiso 1 1 calc R U
C61 C 0.7381(6) 0.1291(4) 0.6777(3) 0.0236(11) Uani 1 1 d . .
C62 C 0.6519(6) 0.0850(5) 0.6347(3) 0.0253(11) Uani 1 1 d . .
C63 C 0.7175(7) -0.0330(5) 0.6177(4) 0.0334(13) Uani 1 1 d . .
H63 H 0.6629 -0.0659 0.5876 0.040 Uiso 1 1 calc R U
C64 C 0.8613(7) -0.1022(5) 0.6441(4) 0.0330(13) Uani 1 1 d . .
H64 H 0.9047 -0.1821 0.6321 0.040 Uiso 1 1 calc R U
C65 C 0.9419(6) -0.0555(5) 0.6880(4) 0.0311(12) Uani 1 1 d . .
H65 H 1.0401 -0.1043 0.7062 0.037 Uiso 1 1 calc R U
C66 C 0.8829(6) 0.0604(5) 0.7058(4) 0.0267(11) Uani 1 1 d . .
C67 C 0.4930(6) 0.1586(5) 0.6107(4) 0.0343(13) Uani 1 1 d . .
H67A H 0.4281 0.1610 0.6622 0.051 Uiso 1 1 calc R U
H67B H 0.4632 0.1243 0.5645 0.051 Uiso 1 1 calc R U
H67C H 0.4842 0.2387 0.5898 0.051 Uiso 1 1 calc R U
C68 C 0.9702(7) 0.1118(5) 0.7557(4) 0.0377(14) Uani 1 1 d . .
H68A H 1.0592 0.0481 0.7805 0.057 Uiso 1 1 calc R U
H68B H 0.9073 0.1539 0.8028 0.057 Uiso 1 1 calc R U
H68C H 1.0002 0.1665 0.7157 0.057 Uiso 1 1 calc R U

loop_
_atom_site_aniso_label
_atom_site_aniso_U_11
_atom_site_aniso_U_22
_atom_site_aniso_U_33
_atom_site_aniso_U_23
_atom_site_aniso_U_13
_atom_site_aniso_U_12
Ir1 0.01741(10) 0.01886(10) 0.01804(10) -0.00110(6) 0.00051(6) -0.00814(7)
F1 0.042(2) 0.040(2) 0.043(2) -0.0130(16) -0.0119(16) -0.0193(16)
F2 0.0310(18) 0.0239(17) 0.051(2) -0.0063(15) -0.0055(15) 0.0017(14)
F3 0.042(2) 0.049(2) 0.0218(17) 0.0074(14) 0.0017(14) -0.0240(17)
F4 0.0179(15) 0.043(2) 0.0410(19) -0.0094(15) 0.0049(13) -0.0129(14)
N1 0.0152(19) 0.021(2) 0.018(2) 0.0025(16) -0.0031(15) -0.0099(16)
N2 0.0175(19) 0.0147(19) 0.020(2) -0.0026(15) -0.0043(16) -0.0051(16)
N3 0.019(2) 0.022(2) 0.025(2) 0.0006(17) 0.0036(17) -0.0062(17)
N4 0.024(2) 0.022(2) 0.020(2) -0.0019(17) 0.0017(17) -0.0113(18)
N5 0.026(2) 0.018(2) 0.022(2) -0.0010(16) 0.0012(17) -0.0105(18)
N6 0.0183(19) 0.018(2) 0.0144(19) 0.0004(15) -0.0002(15) -0.0052(16)
N7 0.025(2) 0.018(2) 0.021(2) 0.0009(16) 0.0035(17) -0.0088(17)
C1 0.019(2) 0.027(3) 0.018(2) -0.0014(19) 0.0011(18) -0.012(2)
C2 0.018(2) 0.022(2) 0.018(2) 0.0033(19) -0.0013(18) -0.010(2)
C12 0.025(3) 0.035(3) 0.023(3) 0.001(2) -0.005(2) -0.017(2)
C13 0.029(3) 0.047(4) 0.026(3) 0.003(2) -0.008(2) -0.024(3)
C14 0.022(3) 0.048(4) 0.031(3) 0.009(3) -0.008(2) -0.013(3)
C15 0.026(3) 0.025(3) 0.032(3) 0.007(2) -0.002(2) -0.006(2)
C16 0.016(2) 0.023(3) 0.024(3) 0.0022(19) 0.0011(19) -0.008(2)
C21 0.019(2) 0.015(2) 0.017(2) 0.0024(18) 0.0006(18) -0.0055(19)
C22 0.019(2) 0.024(3) 0.022(3) 0.0000(19) 0.0008(19) -0.010(2)
C23 0.029(3) 0.031(3) 0.025(3) -0.005(2) -0.003(2) -0.015(2)
C24 0.035(3) 0.023(3) 0.033(3) -0.008(2) 0.003(2) -0.010(2)
C25 0.024(3) 0.015(2) 0.033(3) 0.000(2) 0.002(2) -0.002(2)
C26 0.019(2) 0.023(3) 0.020(2) 0.0016(19) 0.0012(18) -0.009(2)
C32 0.027(3) 0.019(3) 0.020(3) 0.0045(19) -0.006(2) -0.005(2)
C33 0.040(3) 0.025(3) 0.027(3) -0.001(2) -0.010(2) -0.010(2)
C34 0.026(3) 0.027(3) 0.038(3) -0.006(2) -0.013(2) -0.001(2)
C35 0.021(3) 0.030(3) 0.033(3) -0.013(2) -0.003(2) -0.005(2)
C36 0.020(2) 0.021(2) 0.026(3) -0.009(2) -0.0004(19) -0.010(2)
C41 0.019(2) 0.015(2) 0.017(2) -0.0038(17) -0.0015(18) -0.0074(18)
C42 0.020(2) 0.023(2) 0.020(2) -0.0012(19) -0.0007(19) -0.009(2)
C43 0.034(3) 0.028(3) 0.017(2) -0.001(2) 0.000(2) -0.018(2)
C44 0.031(3) 0.031(3) 0.024(3) -0.010(2) 0.009(2) -0.022(2)
C45 0.019(2) 0.028(3) 0.031(3) -0.013(2) 0.002(2) -0.013(2)
C46 0.019(2) 0.020(2) 0.022(3) -0.0061(19) 0.0022(19) -0.009(2)
C51 0.024(2) 0.017(2) 0.022(3) 0.0002(19) 0.008(2) -0.009(2)
C52 0.032(3) 0.027(3) 0.021(3) -0.003(2) 0.007(2) -0.015(2)
C53 0.050(4) 0.034(3) 0.030(3) -0.011(3) 0.009(3) -0.019(3)
C54 0.052(4) 0.029(3) 0.040(4) -0.012(3) 0.017(3) -0.007(3)
C55 0.030(3) 0.025(3) 0.047(4) -0.004(3) 0.012(3) 0.001(2)
C56 0.027(3) 0.023(3) 0.029(3) 0.002(2) 0.005(2) -0.008(2)
C57 0.035(3) 0.035(3) 0.020(3) -0.003(2) 0.003(2) -0.017(3)
C58 0.020(3) 0.033(3) 0.038(3) 0.003(2) 0.000(2) -0.010(2)
C61 0.028(3) 0.023(3) 0.022(3) -0.002(2) 0.003(2) -0.012(2)
C62 0.033(3) 0.024(3) 0.021(3) 0.001(2) -0.001(2) -0.014(2)
C63 0.044(3) 0.031(3) 0.029(3) -0.003(2) 0.003(3) -0.019(3)
C64 0.042(3) 0.022(3) 0.036(3) -0.005(2) 0.007(3) -0.013(3)
C65 0.027(3) 0.024(3) 0.038(3) 0.002(2) 0.003(2) -0.007(2)
C66 0.026(3) 0.025(3) 0.027(3) 0.002(2) 0.001(2) -0.009(2)
C67 0.035(3) 0.037(3) 0.034(3) 0.002(3) -0.009(2) -0.017(3)
C68 0.030(3) 0.033(3) 0.047(4) -0.001(3) -0.010(3) -0.008(3)

loop_
_atom_type_symbol
_atom_type_description
_atom_type_scat_dispersion_real
_atom_type_scat_dispersion_imag
_atom_type_scat_source
C C 0.0033 0.0016 'International Tables Vol C Tables 4.2.6.8 and 6.1.1.4'
H H 0.0000 0.0000 'International Tables Vol C Tables 4.2.6.8 and 6.1.1.4'
N N 0.0061 0.0033 'International Tables Vol C Tables 4.2.6.8 and 6.1.1.4'
F F 0.0171 0.0103 'International Tables Vol C Tables 4.2.6.8 and 6.1.1.4'
Ir Ir -1.4442 7.9887 'International Tables Vol C Tables 4.2.6.8 and 6.1.1.4'

loop_
_geom_angle_atom_site_label_1
_geom_angle_atom_site_label_2
_geom_angle_atom_site_label_3
_geom_angle
C41 Ir1 N1 93.36(17)
C41 Ir1 C2 102.14(18)
N1 Ir1 C2 98.09(17)
C41 Ir1 C21 89.52(18)
N1 Ir1 C21 79.52(17)
C2 Ir1 C21 168.25(18)
C41 Ir1 N2 79.99(18)
N1 Ir1 N2 173.28(16)
C2 Ir1 N2 84.35(17)
C21 Ir1 N2 99.34(17)
C41 Ir1 N6 177.33(16)
N1 Ir1 N6 85.75(15)
C2 Ir1 N6 75.53(17)
C21 Ir1 N6 92.79(17)
N2 Ir1 N6 100.94(15)
C12 N1 C16 120.4(4)
C12 N1 Ir1 122.3(4)
C16 N1 Ir1 117.1(3)
C32 N2 C36 120.2(4)
C32 N2 Ir1 123.8(3)
C36 N2 Ir1 115.3(3)
C1 N3 N5 101.3(4)
C2 N4 N5 104.8(4)
N3 N5 N4 115.8(4)
N3 N5 C61 121.5(4)
N4 N5 C61 121.1(4)
N7 N6 C51 113.7(4)
N7 N6 Ir1 119.5(3)
C51 N6 Ir1 125.2(3)
N6 N7 C1 110.1(4)
N3 C1 N7 123.6(4)
N3 C1 C2 113.4(4)
N7 C1 C2 122.9(4)
N4 C2 C1 104.6(4)
N4 C2 Ir1 142.7(4)
C1 C2 Ir1 111.3(3)
N1 C12 C13 121.9(5)
N1 C12 H12 119.0
C13 C12 H12 119.0
C12 C13 C14 118.6(5)
C12 C13 H13 120.7
C14 C13 H13 120.7
C13 C14 C15 120.0(5)
C13 C14 H14 120.0
C15 C14 H14 120.0
C14 C15 C16 119.5(5)
C14 C15 H15 120.2
C16 C15 H15 120.2
N1 C16 C15 119.5(5)
N1 C16 C26 113.5(4)
C15 C16 C26 126.9(5)
C22 C21 C26 117.8(4)
C22 C21 Ir1 129.1(4)
C26 C21 Ir1 112.9(3)
C23 C22 C21 119.9(5)
C23 C22 H22 120.0
C21 C22 H22 120.0
F1 C23 C22 119.4(5)
F1 C23 C24 116.7(5)
C22 C23 C24 123.9(5)
C25 C24 C23 115.9(5)
C25 C24 H24 122.1
C23 C24 H24 122.1
F2 C25 C24 116.6(5)
F2 C25 C26 120.1(5)
C24 C25 C26 123.3(5)
C25 C26 C21 119.0(5)
C25 C26 C16 125.1(5)
C21 C26 C16 115.8(4)
N2 C32 C33 122.2(5)
N2 C32 H32 118.9
C33 C32 H32 118.9
C32 C33 C34 118.5(5)
C32 C33 H33 120.7
C34 C33 H33 120.7
C35 C34 C33 119.9(5)
C35 C34 H34 120.0
C33 C34 H34 120.0
C34 C35 C36 120.1(5)
C34 C35 H35 119.9
C36 C35 H35 119.9
N2 C36 C35 118.9(5)
N2 C36 C46 114.0(4)
C35 C36 C46 127.0(5)
C42 C41 C46 118.6(4)
C42 C41 Ir1 126.2(3)
C46 C41 Ir1 115.1(3)
C43 C42 C41 119.2(5)
C43 C42 H42 120.4
C41 C42 H42 120.4
F3 C43 C42 118.5(5)
F3 C43 C44 117.3(5)
C42 C43 C44 124.1(5)
C45 C44 C43 115.7(5)
C45 C44 H44 122.1
C43 C44 H44 122.1
C44 C45 F4 116.5(5)
C44 C45 C46 124.0(5)
F4 C45 C46 119.5(5)
C45 C46 C41 118.3(5)
C45 C46 C36 126.3(5)
C41 C46 C36 115.2(4)
C52 C51 C56 122.7(5)
C52 C51 N6 118.3(4)
C56 C51 N6 118.9(5)
C51 C52 C53 117.5(5)
C51 C52 C57 121.8(5)
C53 C52 C57 120.5(5)
C54 C53 C52 121.2(6)
C54 C53 H53 119.4
C52 C53 H53 119.4
C55 C54 C53 119.7(5)
C55 C54 H54 120.1
C53 C54 H54 120.1
C54 C55 C56 121.9(6)
C54 C55 H55 119.1
C56 C55 H55 119.1
C55 C56 C51 116.9(5)
C55 C56 C58 119.8(5)
C51 C56 C58 123.3(5)
C52 C57 H57A 109.5
C52 C57 H57B 109.5
H57A C57 H57B 109.5
C52 C57 H57C 109.5
H57A C57 H57C 109.5
H57B C57 H57C 109.5
C56 C58 H58A 109.5
C56 C58 H58B 109.5
H58A C58 H58B 109.5
C56 C58 H58C 109.5
H58A C58 H58C 109.5
H58B C58 H58C 109.5
C62 C61 C66 123.1(5)
C62 C61 N5 119.1(5)
C66 C61 N5 117.8(5)
C61 C62 C63 117.2(5)
C61 C62 C67 121.9(5)
C63 C62 C67 120.9(5)
C64 C63 C62 120.6(5)
C64 C63 H63 119.7
C62 C63 H63 119.7
C65 C64 C63 120.3(5)
C65 C64 H64 119.8
C63 C64 H64 119.8
C66 C65 C64 121.3(5)
C66 C65 H65 119.3
C64 C65 H65 119.3
C65 C66 C61 117.4(5)
C65 C66 C68 121.6(5)
C61 C66 C68 121.0(5)
C62 C67 H67A 109.5
C62 C67 H67B 109.5
H67A C67 H67B 109.5
C62 C67 H67C 109.5
H67A C67 H67C 109.5
H67B C67 H67C 109.5
C66 C68 H68A 109.5
C66 C68 H68B 109.5
H68A C68 H68B 109.5
C66 C68 H68C 109.5
H68A C68 H68C 109.5
H68B C68 H68C 109.5

loop_
_geom_bond_atom_site_label_1
_geom_bond_atom_site_label_2
_geom_bond_distance
Ir1 C41 2.012(5)
Ir1 N1 2.055(4)
Ir1 C2 2.065(5)
Ir1 C21 2.067(5)
Ir1 N2 2.075(4)
Ir1 N6 2.193(4)
F1 C23 1.368(6)
F2 C25 1.370(6)
F3 C43 1.366(6)
F4 C45 1.371(6)
N1 C12 1.350(6)
N1 C16 1.362(6)
N2 C32 1.345(6)
N2 C36 1.372(6)
N3 C1 1.331(6)
N3 N5 1.339(6)
N4 C2 1.350(6)
N4 N5 1.380(6)
N5 C61 1.436(6)
N6 N7 1.285(6)
N6 C51 1.449(6)
N7 C1 1.382(6)
C1 C2 1.432(7)
C12 C13 1.381(8)
C12 H12 0.9500
C13 C14 1.381(9)
C13 H13 0.9500
C14 C15 1.386(8)
C14 H14 0.9500
C15 C16 1.402(7)
C15 H15 0.9500
C16 C26 1.471(7)
C21 C22 1.399(7)
C21 C26 1.414(7)
C22 C23 1.369(7)
C22 H22 0.9500
C23 C24 1.382(8)
C24 C25 1.373(8)
C24 H24 0.9500
C25 C26 1.396(7)
C32 C33 1.380(7)
C32 H32 0.9500
C33 C34 1.386(8)
C33 H33 0.9500
C34 C35 1.373(8)
C34 H34 0.9500
C35 C36 1.408(7)
C35 H35 0.9500
C36 C46 1.463(7)
C41 C42 1.405(7)
C41 C46 1.412(7)
C42 C43 1.375(7)
C42 H42 0.9500
C43 C44 1.383(8)
C44 C45 1.369(8)
C44 H44 0.9500
C45 C46 1.400(7)
C51 C52 1.394(7)
C51 C56 1.408(7)
C52 C53 1.400(8)
C52 C57 1.500(8)
C53 C54 1.387(9)
C53 H53 0.9500
C54 C55 1.377(10)
C54 H54 0.9500
C55 C56 1.397(8)
C55 H55 0.9500
C56 C58 1.505(8)
C57 H57A 0.9800
C57 H57B 0.9800
C57 H57C 0.9800
C58 H58A 0.9800
C58 H58B 0.9800
C58 H58C 0.9800
C61 C62 1.393(7)
C61 C66 1.399(7)
C62 C63 1.399(8)
C62 C67 1.502(8)
C63 C64 1.385(8)
C63 H63 0.9500
C64 C65 1.380(8)
C64 H64 0.9500
C65 C66 1.378(8)
C65 H65 0.9500
C66 C68 1.524(8)
C67 H67A 0.9800
C67 H67B 0.9800
C67 H67C 0.9800
C68 H68A 0.9800
C68 H68B 0.9800
C68 H68C 0.9800
